data_7704468
loop_
_publ_author_name
'H\"ammer, Matthias'
'Janka, Oliver'
'B\"onnighausen, Judith'
'Klenner, Steffen'
'P\"ottgen, Rainer'
'H\"oppe, Henning A'

_publ_section_title
;
 On the phosphors Na<sub>5</sub>M(WO<sub>4</sub>)<sub>4</sub> (M = Y,
 La-Nd, Sm-Lu, Bi) - crystal structures, thermal decomposition, and
 optical and magnetic properties.
;
_journal_issue 24
_journal_name_full 'Dalton transactions (Cambridge, England : 2003)'
_journal_page_first 8209
_journal_page_last 8225
_journal_paper_doi 10.1039/d0dt00782j
_journal_volume 49
_journal_year 2020
_chemical_formula_moiety 'Na5 O16 Dy1 W4'
_chemical_formula_structural 'Na5 Dy (W O4)4'
_chemical_formula_sum 'Dy Na5 O16 W4'
_chemical_formula_weight 1268.80
_chemical_name_mineral Na5Dy(WO4)4
_chemical_name_structure_type Na5Lu(WO4)4
_chemical_name_systematic 'pentasodium dysprosium tetratungstate'
_space_group_crystal_system tetragonal
_space_group_IT_number 88
_space_group_name_Hall '-I 4ad'
_space_group_name_H-M_alt 'I 41/a :2'
_audit_update_record
;
2020-02-27 deposited with the CCDC.	2020-05-20 downloaded from the CCDC.
;
_cell_angle_alpha 90
_cell_angle_beta 90
_cell_angle_gamma 90
_cell_formula_units_Z 4
_cell_length_a 11.45626(15)
_cell_length_b 11.45626(15)
_cell_length_c 11.35742(17)
_cell_measurement_temperature 300(3)
_cell_measurement_theta_max 60
_cell_measurement_theta_min 2.5
_cell_volume 1490.61(4)
_computing_structure_refinement 'TOPAS 5'
_computing_structure_solution model
_diffrn_ambient_temperature 300(3)
_diffrn_detector 'Ge solid-state'
_diffrn_detector_type 'GE METEOR 1D line detector'
_diffrn_measurement_device_type 'Seifert 3003 TT'
_diffrn_radiation_type 'Cu K\a'
_diffrn_radiation_wavelength 1.54184
_exptl_crystal_density_diffrn 5.654
_exptl_crystal_description powder
_pd_calc_method 'Rietveld Refinement'
_pd_char_colour colourless
_pd_char_particle_morphology powder
_pd_meas_2theta_range_inc 0.01
_pd_meas_2theta_range_max 120
_pd_meas_2theta_range_min 5
_pd_meas_number_of_points 11501
_pd_meas_scan_method step
_pd_proc_ls_background_function Chebychev
_pd_proc_ls_profile_function 'fundamental parameters'
_pd_proc_ls_prof_R_factor 0.0229
_pd_proc_ls_prof_wR_factor 0.0375
_pd_proc_number_of_points 11501
_pd_spec_mount_mode reflection
_pd_spec_shape flat_sheet
_pd_spec_size_axial 5
_pd_spec_size_equat 5
_pd_spec_size_thick 1
_refine_ls_number_parameters 46
_refine_ls_R_I_factor 0.0152
_refine_ls_shift/su_max 0.001
_cod_data_source_file d0dt00782j2.cif
_cod_data_source_block Na5DyWO44
_cod_depositor_comments 'Adding full bibliography for 7704452--7704470.cif.'
_cod_original_sg_symbol_H-M 'I 41/a'
_cod_original_formula_sum 'Na5 O16 Dy1 W4'
_cod_database_code 7704468

loop_
_symmetry_equiv_pos_as_xyz
'x, y, z '
'-x+1/2, -y, z+1/2 '
'-y+1/4, x+1/4, -z+1/4 '
'-y-1/4, x+1/4, z+1/4 '
'y+1/4, -x-1/4, -z-1/4 '
'y-1/4, -x-1/4, z-1/4 '
'-x, -y, -z '
'x+1/2, y, -z+1/2 '
'x+1/2, y+1/2, z+1/2 '
'-x, -y+1/2, z '
'-y-1/4, x-1/4, -z-1/4 '
'-y+1/4, x-1/4, z-1/4 '
'y-1/4, -x+1/4, -z+1/4 '
'y+1/4, -x+1/4, z+1/4 '
'-x+1/2, -y+1/2, -z+1/2 '
'x, y+1/2, -z '

loop_
_atom_site_label
_atom_site_type_symbol
_atom_site_symmetry_multiplicity
_atom_site_fract_x
_atom_site_fract_y
_atom_site_fract_z
_atom_site_occupancy
_atom_site_B_iso_or_equiv
Na1 Na 16 0.3776(9) 0.0480(12) 0.1590(6) 1 0.6(40)
Na2 Na 4 0 0.25 0.625 1 0.6(40)
Dy1 Dy 4 0 0.25 0.125 1 0.4(40)
W1 W 16 0.18254(11) 0.15609(19) 0.38630(11) 1 0.4(40)
O1 O 16 0.1774(19) 0.0421(17) 0.4913(16) 1 0.6(40)
O2 O 16 0.0714(18) 0.1362(15) 0.2848(14) 1 0.6(40)
O3 O 16 0.1697(18) 0.3189(17) 0.1881(12) 1 0.6(40)
O4 O 16 0.1530(18) 0.2685(17) 0.4793(18) 1 0.6(40)

loop_
_geom_angle_atom_site_label_1
_geom_angle_atom_site_label_2
_geom_angle_atom_site_label_3
_geom_angle
_geom_angle_site_symmetry_1
_geom_angle_site_symmetry_2
_geom_angle_site_symmetry_3
O3 Na1 O1 147.9(9) 15_555 1_555 2_554
O4 Na1 O3 99.7(7) 11_656 1_555 15_555
O4 Na1 O1 105.6(9) 11_656 1_555 2_554
O2 Na1 O4 73.0(7) 8_555 1_555 11_656
O2 Na1 O3 76.0(7) 8_555 1_555 15_555
O2 Na1 O1 130.2(8) 8_555 1_555 2_554
O1 Na1 O2 142.3(6) 12_555 1_555 8_555
O1 Na1 O4 79.0(7) 12_555 1_555 11_656
O1 Na1 O3 84.5(7) 12_555 1_555 15_555
O1 Na1 O1 81.3(6) 12_555 1_555 2_554
O4 Na1 O1 122.9(8) 15_555 1_555 12_555
O4 Na1 O2 87.1(7) 15_555 1_555 8_555
O4 Na1 O4 158.0(8) 15_555 1_555 11_656
O4 Na1 O3 83.9(7) 15_555 1_555 15_555
O4 Na1 O1 80.0(7) 15_555 1_555 2_554
O4 Na2 O4 117.9(5) 1_555 1_555 13_556
O4 Na2 O4 117.9(5) 3_556 1_555 1_555
O4 Na2 O4 93.6(10) 3_556 1_555 13_556
O4 Na2 O4 117.9(5) 10_555 1_555 3_556
O4 Na2 O4 93.6(10) 10_555 1_555 1_555
O4 Na2 O4 117.9(5) 10_555 1_555 13_556
O3 Dy1 O3 142.3(8) 3_555 1_555 13_555
O3 Dy1 O3 96.0(2) 10_555 1_555 3_555
O3 Dy1 O3 96.0(2) 10_555 1_555 13_555
O3 Dy1 O3 142.3(8) 1_555 1_555 10_555
O3 Dy1 O3 96.0(2) 1_555 1_555 3_555
O3 Dy1 O3 96.0(2) 1_555 1_555 13_555
O2 Dy1 O3 69.4(6) 1_555 1_555 1_555
O2 Dy1 O3 81.9(6) 1_555 1_555 10_555
O2 Dy1 O3 148.1(6) 1_555 1_555 3_555
O2 Dy1 O3 69.1(6) 1_555 1_555 13_555
O2 Dy1 O2 125.6(5) 3_555 1_555 1_555
O2 Dy1 O3 69.1(6) 3_555 1_555 1_555
O2 Dy1 O3 148.1(6) 3_555 1_555 10_555
O2 Dy1 O3 69.4(6) 3_555 1_555 3_555
O2 Dy1 O3 81.9(6) 3_555 1_555 13_555
O2 Dy1 O2 125.6(5) 10_555 1_555 3_555
O2 Dy1 O2 80.6(8) 10_555 1_555 1_555
O2 Dy1 O3 81.9(6) 10_555 1_555 1_555
O2 Dy1 O3 69.4(6) 10_555 1_555 10_555
O2 Dy1 O3 69.1(6) 10_555 1_555 3_555
O2 Dy1 O3 148.1(6) 10_555 1_555 13_555
O2 Dy1 O2 125.6(5) 13_555 1_555 10_555
O2 Dy1 O2 80.6(8) 13_555 1_555 3_555
O2 Dy1 O2 125.6(5) 13_555 1_555 1_555
O2 Dy1 O3 148.1(6) 13_555 1_555 1_555
O2 Dy1 O3 69.1(6) 13_555 1_555 10_555
O2 Dy1 O3 81.9(6) 13_555 1_555 3_555
O2 Dy1 O3 69.4(6) 13_555 1_555 13_555
O2 W1 O4 111.4(9) 1_555 1_555 1_555
O1 W1 O2 109.1(9) 1_555 1_555 1_555
O1 W1 O4 97.7(9) 1_555 1_555 1_555
O3 W1 O1 115.9(9) 15_555 1_555 1_555
O3 W1 O2 112.1(8) 15_555 1_555 1_555
O3 W1 O4 109.7(9) 15_555 1_555 1_555
O2 W1 O3 61.9(6) 14_555 1_555 15_555
O2 W1 O1 72.5(8) 14_555 1_555 1_555
O2 W1 O2 173.3(8) 14_555 1_555 1_555
O2 W1 O4 74.4(8) 14_555 1_555 1_555
O3 W1 O2 115.6(5) 1_555 1_555 14_555
O3 W1 O3 67.1(8) 1_555 1_555 15_555
O3 W1 O1 170.7(7) 1_555 1_555 1_555
O3 W1 O2 62.3(7) 1_555 1_555 1_555
O3 W1 O4 89.1(7) 1_555 1_555 1_555
O1 W1 O3 97.8(5) 12_555 1_555 1_555
O1 W1 O2 108.0(5) 12_555 1_555 14_555
O1 W1 O3 79.0(7) 12_555 1_555 15_555
O1 W1 O1 74.8(5) 12_555 1_555 1_555
O1 W1 O2 66.8(7) 12_555 1_555 1_555
O1 W1 O4 170.6(7) 12_555 1_555 1_555
Na1 O1 W1 156.3(12) 2_555 1_555 1_555
Na1 O1 Na1 96.4(7) 14_555 1_555 2_555
Na1 O1 W1 107.2(9) 14_555 1_555 1_555
O4 O1 Na1 142.4(10) 1_555 1_555 14_555
O4 O1 Na1 118.0(10) 1_555 1_555 2_555
O4 O1 W1 40.1(6) 1_555 1_555 1_555
O2 O1 O4 62.3(7) 1_555 1_555 1_555
O2 O1 Na1 102.5(7) 1_555 1_555 14_555
O2 O1 Na1 138.4(11) 1_555 1_555 2_555
O2 O1 W1 35.0(5) 1_555 1_555 1_555
O2 O1 O2 106.7(7) 14_555 1_555 1_555
O2 O1 O4 64.0(7) 14_555 1_555 1_555
O2 O1 Na1 91.6(8) 14_555 1_555 14_555
O2 O1 Na1 109.6(8) 14_555 1_555 2_555
O2 O1 W1 71.9(8) 14_555 1_555 1_555
W1 O1 O2 33.3(4) 14_555 1_555 14_555
W1 O1 O2 139.4(8) 14_555 1_555 1_555
W1 O1 O4 91.5(7) 14_555 1_555 1_555
W1 O1 Na1 79.1(6) 14_555 1_555 14_555
W1 O1 Na1 80.3(6) 14_555 1_555 2_555
W1 O1 W1 105.1(9) 14_555 1_555 1_555
O3 O1 W1 79.9(6) 15_555 1_555 14_555
O3 O1 O2 51.2(6) 15_555 1_555 14_555
O3 O1 O2 60.7(6) 15_555 1_555 1_555
O3 O1 O4 61.3(7) 15_555 1_555 1_555
O3 O1 Na1 81.1(7) 15_555 1_555 14_555
O3 O1 Na1 160.2(10) 15_555 1_555 2_555
O3 O1 W1 33.5(6) 15_555 1_555 1_555
O1 O1 O3 64.0(5) 12_555 1_555 15_555
O1 O1 W1 115.0(7) 12_555 1_555 14_555
O1 O1 O2 106.7(7) 12_555 1_555 14_555
O1 O1 O2 57.6(6) 12_555 1_555 1_555
O1 O1 O4 112.2(7) 12_555 1_555 1_555
O1 O1 Na1 45.1(5) 12_555 1_555 14_555
O1 O1 Na1 127.0(9) 12_555 1_555 2_555
O1 O1 W1 72.3(5) 12_555 1_555 1_555
O1 O1 O1 144.4(7) 14_555 1_555 12_555
O1 O1 O3 107.3(9) 14_555 1_555 15_555
O1 O1 W1 32.9(4) 14_555 1_555 14_555
O1 O1 O2 56.1(7) 14_555 1_555 14_555
O1 O1 O2 151.3(9) 14_555 1_555 1_555
O1 O1 O4 89.0(9) 14_555 1_555 1_555
O1 O1 Na1 100.9(7) 14_555 1_555 14_555
O1 O1 Na1 53.6(5) 14_555 1_555 2_555
O1 O1 W1 120.8(11) 14_555 1_555 1_555
O4 O1 O1 92.9(6) 16_546 1_555 14_555
O4 O1 O1 72.1(7) 16_546 1_555 12_555
O4 O1 O3 128.6(8) 16_546 1_555 15_555
O4 O1 W1 96.4(7) 16_546 1_555 14_555
O4 O1 O2 126.1(9) 16_546 1_555 14_555
O4 O1 O2 115.1(8) 16_546 1_555 1_555
O4 O1 O4 168.4(12) 16_546 1_555 1_555
O4 O1 Na1 48.3(6) 16_546 1_555 14_555
O4 O1 Na1 55.4(6) 16_546 1_555 2_555
O4 O1 W1 143.6(10) 16_546 1_555 1_555
Dy1 O2 W1 133.5(9) 1_555 1_555 1_555
Na1 O2 Dy1 96.4(7) 8_455 1_555 1_555
Na1 O2 W1 122.0(9) 8_455 1_555 1_555
O3 O2 Na1 98.0(8) 13_555 1_555 8_455
O3 O2 Dy1 52.5(6) 13_555 1_555 1_555
O3 O2 W1 133.2(11) 13_555 1_555 1_555
O3 O2 O3 78.1(7) 1_555 1_555 13_555
O3 O2 Na1 143.7(10) 1_555 1_555 8_455
O3 O2 Dy1 52.4(5) 1_555 1_555 1_555
O3 O2 W1 81.8(8) 1_555 1_555 1_555
O4 O2 O3 76.0(7) 1_555 1_555 1_555
O4 O2 O3 152.7(9) 1_555 1_555 13_555
O4 O2 Na1 107.9(8) 1_555 1_555 8_455
O4 O2 Dy1 114.5(8) 1_555 1_555 1_555
O4 O2 W1 33.9(5) 1_555 1_555 1_555
O1 O2 O4 54.7(6) 1_555 1_555 1_555
O1 O2 O3 117.6(9) 1_555 1_555 1_555
O1 O2 O3 135.1(9) 1_555 1_555 13_555
O1 O2 Na1 90.8(7) 1_555 1_555 8_455
O1 O2 Dy1 168.6(8) 1_555 1_555 1_555
O1 O2 W1 35.9(5) 1_555 1_555 1_555
W1 O2 O1 97.8(6) 12_555 1_555 1_555
W1 O2 O4 148.8(8) 12_555 1_555 1_555
W1 O2 O3 111.3(7) 12_555 1_555 1_555
W1 O2 O3 40.3(5) 12_555 1_555 13_555
W1 O2 Na1 84.4(6) 12_555 1_555 8_455
W1 O2 Dy1 91.6(5) 12_555 1_555 1_555
W1 O2 W1 115.3(9) 12_555 1_555 1_555
O1 O2 W1 35.6(4) 12_555 1_555 12_555
O1 O2 O1 66.3(6) 12_555 1_555 1_555
O1 O2 O4 113.3(8) 12_555 1_555 1_555
O1 O2 O3 110.9(9) 12_555 1_555 1_555
O1 O2 O3 68.8(7) 12_555 1_555 13_555
O1 O2 Na1 100.8(8) 12_555 1_555 8_455
O1 O2 Dy1 120.5(7) 12_555 1_555 1_555
O1 O2 W1 79.9(8) 12_555 1_555 1_555
O4 O2 O1 53.2(6) 12_555 1_555 12_555
O4 O2 W1 33.9(4) 12_555 1_555 12_555
O4 O2 O1 89.0(7) 12_555 1_555 1_555
O4 O2 O4 140.4(10) 12_555 1_555 1_555
O4 O2 O3 142.1(8) 12_555 1_555 1_555
O4 O2 O3 64.2(7) 12_555 1_555 13_555
O4 O2 Na1 51.7(6) 12_555 1_555 8_455
O4 O2 Dy1 102.4(7) 12_555 1_555 1_555
O4 O2 W1 121.4(9) 12_555 1_555 1_555
O3 O2 O4 75.8(7) 10_555 1_555 12_555
O3 O2 O1 124.9(8) 10_555 1_555 12_555
O3 O2 W1 90.4(6) 10_555 1_555 12_555
O3 O2 O1 138.9(9) 10_555 1_555 1_555
O3 O2 O4 119.7(8) 10_555 1_555 1_555
O3 O2 O3 96.1(8) 10_555 1_555 1_555
O3 O2 O3 71.3(6) 10_555 1_555 13_555
O3 O2 Na1 49.8(5) 10_555 1_555 8_455
O3 O2 Dy1 46.7(5) 10_555 1_555 1_555
O3 O2 W1 153.3(9) 10_555 1_555 1_555
O3 O2 O3 155.0(8) 15_555 1_555 10_555
O3 O2 O4 121.3(8) 15_555 1_555 12_555
O3 O2 O1 68.1(7) 15_555 1_555 12_555
O3 O2 W1 96.2(7) 15_555 1_555 12_555
O3 O2 O1 64.0(7) 15_555 1_555 1_555
O3 O2 O4 60.5(6) 15_555 1_555 1_555
O3 O2 O3 59.1(8) 15_555 1_555 1_555
O3 O2 O3 98.6(8) 15_555 1_555 13_555
O3 O2 Na1 154.7(8) 15_555 1_555 8_455
O3 O2 Dy1 108.8(7) 15_555 1_555 1_555
O3 O2 W1 35.8(5) 15_555 1_555 1_555
O2 O2 O3 112.2(10) 10_555 1_555 15_555
O2 O2 O3 50.9(6) 10_555 1_555 10_555
O2 O2 O4 125.9(11) 10_555 1_555 12_555
O2 O2 O1 170.2(5) 10_555 1_555 12_555
O2 O2 W1 137.0(7) 10_555 1_555 12_555
O2 O2 O1 123.1(5) 10_555 1_555 1_555
O2 O2 O4 73.9(6) 10_555 1_555 1_555
O2 O2 O3 63.3(7) 10_555 1_555 1_555
O2 O2 O3 101.7(6) 10_555 1_555 13_555
O2 O2 Na1 82.7(8) 10_555 1_555 8_455
O2 O2 Dy1 49.7(4) 10_555 1_555 1_555
O2 O2 W1 106.2(8) 10_555 1_555 1_555
Dy1 O3 W1 133.3(8) 1_555 1_555 15_555
Na1 O3 Dy1 105.4(8) 15_555 1_555 1_555
Na1 O3 W1 115.5(9) 15_555 1_555 15_555
O2 O3 Na1 130.4(10) 3_555 1_555 15_555
O2 O3 Dy1 58.4(6) 3_555 1_555 1_555
O2 O3 W1 77.8(6) 3_555 1_555 15_555
O2 O3 O2 108.0(10) 1_555 1_555 3_555
O2 O3 Na1 96.2(7) 1_555 1_555 15_555
O2 O3 Dy1 58.2(6) 1_555 1_555 1_555
O2 O3 W1 133.2(10) 1_555 1_555 15_555
O3 O3 O2 67.7(8) 15_555 1_555 1_555
O3 O3 O2 130.7(11) 15_555 1_555 3_555
O3 O3 Na1 98.3(8) 15_555 1_555 15_555
O3 O3 Dy1 122.4(11) 15_555 1_555 1_555
O3 O3 W1 74.0(10) 15_555 1_555 15_555
W1 O3 O3 38.9(5) 1_555 1_555 15_555
W1 O3 O2 35.9(5) 1_555 1_555 1_555
W1 O3 O2 139.8(9) 1_555 1_555 3_555
W1 O3 Na1 81.8(5) 1_555 1_555 15_555
W1 O3 Dy1 93.7(6) 1_555 1_555 1_555
W1 O3 W1 112.9(8) 1_555 1_555 15_555
O4 O3 W1 104.0(7) 15_555 1_555 1_555
O4 O3 O3 71.3(9) 15_555 1_555 15_555
O4 O3 O2 107.1(8) 15_555 1_555 1_555
O4 O3 O2 63.2(6) 15_555 1_555 3_555
O4 O3 Na1 147.7(10) 15_555 1_555 15_555
O4 O3 Dy1 105.9(7) 15_555 1_555 1_555
O4 O3 W1 32.7(5) 15_555 1_555 15_555
O2 O3 O4 157.0(9) 10_555 1_555 15_555
O2 O3 W1 82.8(6) 10_555 1_555 1_555
O2 O3 O3 120.9(10) 10_555 1_555 15_555
O2 O3 O2 65.7(8) 10_555 1_555 1_555
O2 O3 O2 97.3(8) 10_555 1_555 3_555
O2 O3 Na1 54.2(6) 10_555 1_555 15_555
O2 O3 Dy1 51.4(5) 10_555 1_555 1_555
O2 O3 W1 161.1(10) 10_555 1_555 15_555
O2 O3 O2 146.3(7) 15_555 1_555 10_555
O2 O3 O4 56.6(6) 15_555 1_555 15_555
O2 O3 W1 88.8(6) 15_555 1_555 1_555
O2 O3 O3 53.2(8) 15_555 1_555 15_555
O2 O3 O2 120.9(8) 15_555 1_555 1_555
O2 O3 O2 109.8(8) 15_555 1_555 3_555
O2 O3 Na1 92.4(7) 15_555 1_555 15_555
O2 O3 Dy1 162.3(9) 15_555 1_555 1_555
O2 O3 W1 32.1(5) 15_555 1_555 15_555
O1 O3 O2 55.3(6) 15_555 1_555 15_555
O1 O3 O2 131.7(8) 15_555 1_555 10_555
O1 O3 O4 50.8(6) 15_555 1_555 15_555
O1 O3 W1 143.0(9) 15_555 1_555 1_555
O1 O3 O3 104.3(11) 15_555 1_555 15_555
O1 O3 O2 157.2(9) 15_555 1_555 1_555
O1 O3 O2 60.0(6) 15_555 1_555 3_555
O1 O3 Na1 106.2(8) 15_555 1_555 15_555
O1 O3 Dy1 117.6(7) 15_555 1_555 1_555
O1 O3 W1 30.7(5) 15_555 1_555 15_555
Na1 O4 W1 124.4(11) 5_566 1_555 1_555
Na2 O4 Na1 100.5(8) 1_555 1_555 5_566
Na2 O4 W1 120.2(10) 1_555 1_555 1_555
O1 O4 Na2 87.4(8) 1_555 1_555 1_555
O1 O4 Na1 112.8(9) 1_555 1_555 5_566
O1 O4 W1 42.2(6) 1_555 1_555 1_555
Na1 O4 O1 146.6(9) 15_555 1_555 1_555
Na1 O4 Na2 112.3(8) 15_555 1_555 1_555
Na1 O4 Na1 90.7(8) 15_555 1_555 5_566
Na1 O4 W1 105.1(9) 15_555 1_555 1_555
O2 O4 Na1 85.4(7) 1_555 1_555 15_555
O2 O4 O1 63.0(7) 1_555 1_555 1_555
O2 O4 Na2 104.3(8) 1_555 1_555 1_555
O2 O4 Na1 154.5(10) 1_555 1_555 5_566
O2 O4 W1 34.7(6) 1_555 1_555 1_555
O2 O4 O2 106.3(9) 14_555 1_555 1_555
O2 O4 Na1 121.8(9) 14_555 1_555 15_555
O2 O4 O1 62.8(7) 14_555 1_555 1_555
O2 O4 Na2 118.8(8) 14_555 1_555 1_555
O2 O4 Na1 55.3(6) 14_555 1_555 5_566
O2 O4 W1 71.7(8) 14_555 1_555 1_555
O3 O4 O2 52.6(6) 15_555 1_555 14_555
O3 O4 O2 63.0(7) 15_555 1_555 1_555
O3 O4 Na1 88.9(7) 15_555 1_555 15_555
O3 O4 O1 67.9(7) 15_555 1_555 1_555
O3 O4 Na2 155.1(9) 15_555 1_555 1_555
O3 O4 Na1 91.9(8) 15_555 1_555 5_566
O3 O4 W1 37.5(6) 15_555 1_555 1_555
O1 O4 O3 110.1(8) 16_556 1_555 15_555
O1 O4 O2 104.1(8) 16_556 1_555 14_555
O1 O4 O2 129.9(8) 16_556 1_555 1_555
O1 O4 Na1 44.6(5) 16_556 1_555 15_555
O1 O4 O1 165.5(10) 16_556 1_555 1_555
O1 O4 Na2 94.5(7) 16_556 1_555 1_555
O1 O4 Na1 52.7(6) 16_556 1_555 5_566
O1 O4 W1 143.0(10) 16_556 1_555 1_555

loop_
_geom_bond_atom_site_label_1
_geom_bond_atom_site_label_2
_geom_bond_distance
_geom_bond_site_symmetry_1
_geom_bond_site_symmetry_2
Na1 O1 2.25(2) 1_555 2_554
Na1 O3 2.37(2) 1_555 15_555
Na1 O4 2.41(2) 1_555 11_656
Na1 O2 2.52(2) 1_555 8_555
Na1 O1 2.56(2) 1_555 12_555
Na1 O4 2.65(2) 1_555 15_555
Na2 O4 2.42(2) 1_555 13_556
Na2 O4 2.42(2) 1_555 1_555
Na2 O4 2.42(2) 1_555 3_556
Na2 O4 2.42(2) 1_555 10_555
Dy1 O3 2.22(2) 1_555 13_555
Dy1 O3 2.22(2) 1_555 3_555
Dy1 O3 2.22(2) 1_555 10_555
Dy1 O3 2.22(2) 1_555 1_555
Dy1 O2 2.378(17) 1_555 1_555
Dy1 O2 2.378(17) 1_555 3_555
Dy1 O2 2.378(17) 1_555 10_555
Dy1 O2 2.378(17) 1_555 13_555
W1 O4 1.70(2) 1_555 1_555
W1 O2 1.734(18) 1_555 1_555
W1 O1 1.770(19) 1_555 1_555
W1 O3 1.91(2) 1_555 15_555
W1 O2 2.891(17) 1_555 14_555
W1 O3 2.929(17) 1_555 1_555
W1 O1 3.11(2) 1_555 12_555
O1 W1 1.770(19) 1_555 1_555
O1 Na1 2.25(2) 1_555 2_555
O1 Na1 2.56(2) 1_555 14_555
O1 O4 2.61(3) 1_555 1_555
O1 O2 2.85(3) 1_555 1_555
O1 O2 2.90(3) 1_555 14_555
O1 W1 3.11(2) 1_555 14_555
O1 O3 3.12(3) 1_555 15_555
O1 O1 3.148(13) 1_555 12_555
O1 O1 3.148(13) 1_555 14_555
O1 O4 3.16(3) 1_555 16_546
O2 W1 1.734(18) 1_555 1_555
O2 Dy1 2.378(17) 1_555 1_555
O2 Na1 2.52(2) 1_555 8_455
O2 O3 2.61(2) 1_555 13_555
O2 O3 2.62(3) 1_555 1_555
O2 O4 2.84(3) 1_555 1_555
O2 O1 2.85(3) 1_555 1_555
O2 W1 2.891(17) 1_555 12_555
O2 O1 2.90(3) 1_555 12_555
O2 O4 2.93(3) 1_555 12_555
O2 O3 3.01(3) 1_555 10_555
O2 O3 3.03(3) 1_555 15_555
O2 O2 3.08(4) 1_555 10_555
O3 W1 1.91(2) 1_555 15_555
O3 Dy1 2.22(2) 1_555 1_555
O3 Na1 2.37(2) 1_555 15_555
O3 O2 2.61(2) 1_555 3_555
O3 O2 2.62(3) 1_555 1_555
O3 O3 2.81(4) 1_555 15_555
O3 W1 2.929(17) 1_555 1_555
O3 O4 2.96(3) 1_555 15_555
O3 O2 3.01(3) 1_555 10_555
O3 O2 3.03(3) 1_555 15_555
O3 O1 3.12(3) 1_555 15_555
O4 W1 1.70(2) 1_555 1_555
O4 Na1 2.41(2) 1_555 5_566
O4 Na2 2.42(2) 1_555 1_555
O4 O1 2.61(3) 1_555 1_555
O4 Na1 2.65(2) 1_555 15_555
O4 O2 2.84(3) 1_555 1_555
O4 O2 2.93(3) 1_555 14_555
O4 O3 2.96(3) 1_555 15_555
O4 O1 3.16(3) 1_555 16_556
